data_7037116
loop_
_publ_author_name
'Macor, Joseph A.'
'Brown, Jessie L.'
'Cross, Justin N.'
'Daly, Scott R.'
'Gaunt, Andrew J.'
'Girolami, Gregory S.'
'Janicke, Michael T.'
'Kozimor, Stosh A.'
'Neu, Mary P.'
'Olson, Angela C.'
'Reilly, Sean D.'
'Scott, Brian L.'

_publ_section_title
;
 Coordination chemistry of 2,2'-biphenylenedithiophosphinate and
 diphenyldithiophosphinate with U, Np, and Pu.
;
_journal_issue 43
_journal_name_full 'Dalton transactions (Cambridge, England : 2003)'
_journal_page_first 18923
_journal_page_last 18936
_journal_paper_doi 10.1039/c5dt02976g
_journal_volume 44
_journal_year 2015
_chemical_formula_sum 'C53 H48 N2 P3 Pu S6'
_chemical_formula_weight 1237.29
_chemical_name_systematic
; 
 ? 
;
_space_group_IT_number 2
_symmetry_cell_setting triclinic
_symmetry_space_group_name_Hall '-P 1'
_symmetry_space_group_name_H-M 'P -1'
_atom_sites_solution_hydrogens geom
_atom_sites_solution_primary direct
_atom_sites_solution_secondary difmap
_audit_creation_method SHELXL-97
_audit_update_record
;
2015-06-02 deposited with the CCDC.
2015-08-21 downloaded from the CCDC.
;
_cell_angle_alpha 79.148(2)
_cell_angle_beta 70.433(2)
_cell_angle_gamma 69.036(2)
_cell_formula_units_Z 2
_cell_length_a 11.770(2)
_cell_length_b 14.808(3)
_cell_length_c 16.972(3)
_cell_measurement_temperature 140(1)
_cell_volume 2594.8(8)
_computing_cell_refinement 'SAINT+, v. 7.66a (Bruker AXS, 2009)'
_computing_data_collection 'APEX II, v. 7.0 (Bruker AXS, 2009)'
_computing_data_reduction 'SAINT+, v. 7.66a (Bruker AXS, 2009)'
_computing_molecular_graphics 'SHELXTL, v. 6.14, (Bruker AXS, 2000)'
_computing_publication_material 'SHELXTL, v. 6.14, (Bruker AXS, 2000)'
_computing_structure_refinement 'SHELXL-97 (Sheldrick, 1997)'
_computing_structure_solution 'SHELXS-97 (Sheldrick, 1990)'
_diffrn_ambient_temperature 140(1)
_diffrn_measured_fraction_theta_full 0.996
_diffrn_measured_fraction_theta_max 0.956
_diffrn_measurement_device_type 'Bruker D8 with APEXII CCD'
_diffrn_measurement_method '\w scans'
_diffrn_radiation_monochromator graphite
_diffrn_radiation_source 'fine-focus sealed tube'
_diffrn_radiation_type MoK\a
_diffrn_radiation_wavelength 0.71073
_diffrn_reflns_av_R_equivalents 0.0603
_diffrn_reflns_av_sigmaI/netI 0.0907
_diffrn_reflns_limit_h_max 15
_diffrn_reflns_limit_h_min -15
_diffrn_reflns_limit_k_max 19
_diffrn_reflns_limit_k_min -18
_diffrn_reflns_limit_l_max 21
_diffrn_reflns_limit_l_min -21
_diffrn_reflns_number 29476
_diffrn_reflns_theta_full 25.00
_diffrn_reflns_theta_max 27.83
_diffrn_reflns_theta_min 1.99
_diffrn_standards_decay_% 0
_diffrn_standards_interval_count 0
_diffrn_standards_interval_time 0
_diffrn_standards_number 0
_exptl_absorpt_coefficient_mu 1.642
_exptl_absorpt_correction_T_max 0.8799
_exptl_absorpt_correction_T_min 0.7565
_exptl_absorpt_correction_type multi-scan
_exptl_absorpt_process_details 'SADABS v. 2.03 (Sheldrick, 2008)'
_exptl_crystal_colour green
_exptl_crystal_density_diffrn 1.587
_exptl_crystal_density_method 'not measured'
_exptl_crystal_description block
_exptl_crystal_F_000 1230
_exptl_crystal_size_max 0.18
_exptl_crystal_size_mid 0.10
_exptl_crystal_size_min 0.08
_refine_diff_density_max 1.154
_refine_diff_density_min -1.059
_refine_diff_density_rms 0.132
_refine_ls_extinction_method none
_refine_ls_goodness_of_fit_ref 0.933
_refine_ls_hydrogen_treatment constr
_refine_ls_matrix_type full
_refine_ls_number_parameters 575
_refine_ls_number_reflns 11790
_refine_ls_number_restraints 42
_refine_ls_restrained_S_all 0.934
_refine_ls_R_factor_all 0.0524
_refine_ls_R_factor_gt 0.0351
_refine_ls_shift/su_max 0.002
_refine_ls_shift/su_mean 0.000
_refine_ls_structure_factor_coef Fsqd
_refine_ls_weighting_details 'calc w=1/[\s^2^(Fo^2^)+(0.0131P)^2^+0.0000P] where P=(Fo^2^+2Fc^2^)/3'
_refine_ls_weighting_scheme calc
_refine_ls_wR_factor_gt 0.0637
_refine_ls_wR_factor_ref 0.0674
_reflns_number_gt 9195
_reflns_number_total 11790
_reflns_threshold_expression >2sigma(I)
_cod_data_source_file c5dt02976g2.cif
_cod_data_source_block apx1036
_cod_database_code 7037116

loop_
_symmetry_equiv_pos_as_xyz
'x, y, z'
'-x, -y, -z'

loop_
_atom_site_label
_atom_site_type_symbol
_atom_site_fract_x
_atom_site_fract_y
_atom_site_fract_z
_atom_site_U_iso_or_equiv
_atom_site_adp_type
_atom_site_occupancy
_atom_site_symmetry_multiplicity
_atom_site_calc_flag
_atom_site_refinement_flags
Pu1 Pu 0.911705(16) 0.671305(12) 0.745461(10) 0.01575(5) Uani 1 1 d .
P1 P 0.76670(12) 0.92663(8) 0.73193(7) 0.0226(3) Uani 1 1 d .
P2 P 1.24439(11) 0.59168(8) 0.70084(7) 0.0196(3) Uani 1 1 d .
P3 P 0.80113(11) 0.46811(8) 0.79283(7) 0.0191(3) Uani 1 1 d .
S1 S 0.95268(11) 0.86068(8) 0.71623(7) 0.0270(3) Uani 1 1 d .
S2 S 0.67184(11) 0.83163(8) 0.76194(7) 0.0252(3) Uani 1 1 d .
S3 S 1.12448(11) 0.63312(8) 0.81259(7) 0.0232(3) Uani 1 1 d .
S4 S 1.15514(11) 0.61417(9) 0.61405(7) 0.0230(3) Uani 1 1 d .
S5 S 0.98518(11) 0.45722(8) 0.76344(7) 0.0239(3) Uani 1 1 d .
S6 S 0.69110(10) 0.60622(8) 0.79380(7) 0.0216(3) Uani 1 1 d .
N1 N 0.8854(3) 0.6874(3) 0.5954(2) 0.0198(8) Uani 1 1 d .
N2 N 0.8398(3) 0.6843(3) 0.9070(2) 0.0225(9) Uani 1 1 d .
C1 C 0.7001(5) 1.0124(3) 0.8125(3) 0.0311(12) Uani 1 1 d .
C2 C 0.5778(6) 1.0251(4) 0.8645(3) 0.0531(16) Uani 1 1 d .
H2 H 0.5294 0.9907 0.8582 0.064 Uiso 1 1 calc R
C3 C 0.5273(7) 1.0903(5) 0.9267(4) 0.066(2) Uani 1 1 d .
H3 H 0.4455 1.0982 0.9627 0.079 Uiso 1 1 calc R
C4 C 0.5957(8) 1.1416(4) 0.9351(4) 0.061(2) Uani 1 1 d .
H4 H 0.5606 1.1849 0.9766 0.073 Uiso 1 1 calc R
C5 C 0.7139(7) 1.1311(4) 0.8845(4) 0.065(2) Uani 1 1 d .
H5 H 0.7602 1.1675 0.8905 0.078 Uiso 1 1 calc R
C6 C 0.7675(7) 1.0652(4) 0.8224(3) 0.0579(18) Uani 1 1 d .
H6 H 0.8499 1.0575 0.7877 0.069 Uiso 1 1 calc R
C7 C 0.7430(4) 1.0001(3) 0.6362(3) 0.0229(10) Uani 1 1 d .
C8 C 0.8364(5) 1.0367(3) 0.5814(3) 0.0263(11) Uani 1 1 d .
H8 H 0.9117 1.0249 0.5940 0.032 Uiso 1 1 calc R
C9 C 0.8184(5) 1.0903(3) 0.5083(3) 0.0346(13) Uani 1 1 d .
H9 H 0.8816 1.1148 0.4720 0.041 Uiso 1 1 calc R
C10 C 0.7085(6) 1.1078(4) 0.4888(3) 0.0404(14) Uani 1 1 d .
H10 H 0.6975 1.1435 0.4391 0.049 Uiso 1 1 calc R
C11 C 0.6133(5) 1.0725(4) 0.5429(3) 0.0422(14) Uani 1 1 d .
H11 H 0.5380 1.0849 0.5300 0.051 Uiso 1 1 calc R
C12 C 0.6314(5) 1.0185(3) 0.6167(3) 0.0354(13) Uani 1 1 d .
H12 H 0.5679 0.9946 0.6532 0.043 Uiso 1 1 calc R
C13 C 1.3624(4) 0.6542(3) 0.6652(3) 0.0217(10) Uani 1 1 d .
C14 C 1.3685(4) 0.7136(3) 0.7159(3) 0.0292(12) Uani 1 1 d .
H14 H 1.3111 0.7228 0.7692 0.035 Uiso 1 1 calc R
C15 C 1.4606(5) 0.7598(4) 0.6872(3) 0.0368(13) Uani 1 1 d .
H15 H 1.4637 0.8006 0.7213 0.044 Uiso 1 1 calc R
C16 C 1.5473(4) 0.7458(3) 0.6088(3) 0.0321(12) Uani 1 1 d .
H16 H 1.6099 0.7757 0.5905 0.038 Uiso 1 1 calc R
C17 C 1.5403(4) 0.6874(3) 0.5582(3) 0.0311(12) Uani 1 1 d .
H17 H 1.5980 0.6781 0.5050 0.037 Uiso 1 1 calc R
C18 C 1.4482(4) 0.6419(3) 0.5856(3) 0.0257(11) Uani 1 1 d .
H18 H 1.4437 0.6029 0.5505 0.031 Uiso 1 1 calc R
C19 C 1.3379(4) 0.4656(3) 0.7125(3) 0.0240(11) Uani 1 1 d .
C20 C 1.4065(4) 0.4371(3) 0.7714(3) 0.0296(12) Uani 1 1 d .
H20 H 1.4046 0.4827 0.8031 0.036 Uiso 1 1 calc R
C21 C 1.4770(5) 0.3404(4) 0.7820(3) 0.0359(13) Uani 1 1 d .
H21 H 1.5221 0.3213 0.8213 0.043 Uiso 1 1 calc R
C22 C 1.4809(5) 0.2724(4) 0.7348(3) 0.0395(14) Uani 1 1 d .
H22 H 1.5287 0.2077 0.7421 0.047 Uiso 1 1 calc R
C23 C 1.4141(5) 0.3005(4) 0.6770(3) 0.0428(14) Uani 1 1 d .
H23 H 1.4171 0.2545 0.6451 0.051 Uiso 1 1 calc R
C24 C 1.3414(5) 0.3971(3) 0.6656(3) 0.0339(12) Uani 1 1 d .
H24 H 1.2957 0.4153 0.6267 0.041 Uiso 1 1 calc R
C25 C 0.7776(4) 0.4068(3) 0.7198(3) 0.0186(10) Uani 1 1 d .
C26 C 0.8333(4) 0.3072(3) 0.7164(3) 0.0276(11) Uani 1 1 d .
H26 H 0.8804 0.2723 0.7530 0.033 Uiso 1 1 calc R
C27 C 0.8202(5) 0.2596(3) 0.6600(3) 0.0323(12) Uani 1 1 d .
H27 H 0.8562 0.1926 0.6595 0.039 Uiso 1 1 calc R
C28 C 0.7536(4) 0.3110(4) 0.6040(3) 0.0298(12) Uani 1 1 d .
H28 H 0.7461 0.2788 0.5649 0.036 Uiso 1 1 calc R
C29 C 0.6983(5) 0.4097(3) 0.6060(3) 0.0297(12) Uani 1 1 d .
H29 H 0.6542 0.4445 0.5677 0.036 Uiso 1 1 calc R
C30 C 0.7081(4) 0.4572(3) 0.6648(3) 0.0249(11) Uani 1 1 d .
H30 H 0.6677 0.5237 0.6674 0.030 Uiso 1 1 calc R
C31 C 0.7484(4) 0.4047(3) 0.8939(3) 0.0235(11) Uani 1 1 d .
C32 C 0.8308(5) 0.3518(3) 0.9405(3) 0.0313(12) Uani 1 1 d .
H32 H 0.9164 0.3471 0.9202 0.038 Uiso 1 1 calc R
C33 C 0.7848(6) 0.3058(4) 1.0180(3) 0.0420(14) Uani 1 1 d .
H33 H 0.8398 0.2699 1.0494 0.050 Uiso 1 1 calc R
C34 C 0.6591(6) 0.3136(4) 1.0478(3) 0.0436(15) Uani 1 1 d .
H34 H 0.6293 0.2825 1.0997 0.052 Uiso 1 1 calc R
C35 C 0.5755(5) 0.3663(3) 1.0028(3) 0.0360(13) Uani 1 1 d .
H35 H 0.4898 0.3717 1.0241 0.043 Uiso 1 1 calc R
C36 C 0.6216(5) 0.4114(3) 0.9248(3) 0.0275(11) Uani 1 1 d .
H36 H 0.5663 0.4464 0.8933 0.033 Uiso 1 1 calc R
C37 C 0.8850(4) 0.6105(3) 0.5642(3) 0.0249(11) Uani 1 1 d .
H37 H 0.8902 0.5528 0.5981 0.030 Uiso 1 1 calc R
C38 C 0.8774(4) 0.6130(3) 0.4849(3) 0.0273(11) Uani 1 1 d .
H38 H 0.8767 0.5583 0.4659 0.033 Uiso 1 1 calc R
C39 C 0.8708(4) 0.6976(4) 0.4336(3) 0.0338(13) Uani 1 1 d .
H39 H 0.8661 0.7009 0.3794 0.041 Uiso 1 1 calc R
C40 C 0.8714(5) 0.7771(4) 0.4644(3) 0.0328(12) Uani 1 1 d .
H40 H 0.8668 0.8352 0.4312 0.039 Uiso 1 1 calc R
C41 C 0.8788(4) 0.7701(3) 0.5445(3) 0.0255(11) Uani 1 1 d .
H41 H 0.8794 0.8242 0.5645 0.031 Uiso 1 1 calc R
C42 C 0.8259(5) 0.7634(3) 0.9415(3) 0.0309(12) Uani 1 1 d .
H42 H 0.8254 0.8205 0.9073 0.037 Uiso 1 1 calc R
C43 C 0.8124(5) 0.7638(4) 1.0252(3) 0.0457(15) Uani 1 1 d .
H43 H 0.8027 0.8203 1.0468 0.055 Uiso 1 1 calc R
C44 C 0.8133(5) 0.6818(4) 1.0757(3) 0.0448(15) Uani 1 1 d .
H44 H 0.8021 0.6812 1.1327 0.054 Uiso 1 1 calc R
C45 C 0.8310(6) 0.6002(4) 1.0419(3) 0.0492(16) Uani 1 1 d .
H45 H 0.8353 0.5423 1.0752 0.059 Uiso 1 1 calc R
C46 C 0.8425(5) 0.6033(4) 0.9588(3) 0.0367(13) Uani 1 1 d .
H46 H 0.8527 0.5469 0.9370 0.044 Uiso 1 1 calc R
C47 C 0.0978(6) 0.0067(4) 0.8389(4) 0.096(3) Uani 1 1 d GU
C48 C 0.1857(7) -0.0373(3) 0.7676(5) 0.151(5) Uani 1 1 d GU
H48 H 0.1964 -0.1009 0.7607 0.182 Uiso 1 1 calc R
C49 C 0.2574(5) 0.0139(5) 0.7068(4) 0.126(4) Uani 1 1 d GU
H49 H 0.3162 -0.0156 0.6591 0.151 Uiso 1 1 calc R
C50 C 0.2414(6) 0.1090(5) 0.7172(4) 0.115(3) Uani 1 1 d GU
H50 H 0.2894 0.1432 0.6765 0.138 Uiso 1 1 calc R
C51 C 0.1536(7) 0.1530(3) 0.7884(4) 0.118(4) Uani 1 1 d GU
H51 H 0.1429 0.2166 0.7954 0.141 Uiso 1 1 calc R
C52 C 0.0818(6) 0.1019(5) 0.8493(3) 0.127(4) Uani 1 1 d GU
H52 H 0.0230 0.1313 0.8969 0.153 Uiso 1 1 calc R
C53 C 0.0242(10) -0.0524(6) 0.9046(5) 0.134(4) Uani 1 1 d U
H53A H -0.0017 -0.0899 0.8776 0.201 Uiso 1 1 calc R
H53B H -0.0496 -0.0097 0.9403 0.201 Uiso 1 1 calc R
H53C H 0.0773 -0.0952 0.9376 0.201 Uiso 1 1 calc R

loop_
_atom_site_aniso_label
_atom_site_aniso_U_11
_atom_site_aniso_U_22
_atom_site_aniso_U_33
_atom_site_aniso_U_23
_atom_site_aniso_U_13
_atom_site_aniso_U_12
Pu1 0.01848(9) 0.01580(9) 0.01372(8) 0.00143(6) -0.00646(6) -0.00598(7)
P1 0.0318(7) 0.0167(6) 0.0211(6) 0.0015(5) -0.0110(6) -0.0083(6)
P2 0.0189(6) 0.0226(7) 0.0186(6) 0.0015(5) -0.0077(5) -0.0074(5)
P3 0.0224(7) 0.0166(6) 0.0189(6) 0.0013(5) -0.0071(5) -0.0073(5)
S1 0.0305(7) 0.0243(7) 0.0318(7) 0.0064(5) -0.0160(6) -0.0130(6)
S2 0.0234(7) 0.0179(6) 0.0325(7) 0.0010(5) -0.0081(5) -0.0059(5)
S3 0.0245(7) 0.0291(7) 0.0178(6) 0.0009(5) -0.0098(5) -0.0085(5)
S4 0.0206(6) 0.0330(7) 0.0164(6) -0.0011(5) -0.0073(5) -0.0084(5)
S5 0.0217(6) 0.0198(6) 0.0301(7) -0.0007(5) -0.0098(5) -0.0051(5)
S6 0.0214(6) 0.0166(6) 0.0251(6) 0.0012(5) -0.0066(5) -0.0055(5)
N1 0.014(2) 0.024(2) 0.019(2) -0.0020(16) -0.0036(16) -0.0055(17)
N2 0.024(2) 0.021(2) 0.019(2) 0.0003(17) -0.0063(17) -0.0041(17)
C1 0.056(4) 0.019(3) 0.021(3) 0.004(2) -0.017(3) -0.013(3)
C2 0.051(4) 0.047(4) 0.050(4) -0.023(3) -0.008(3) 0.001(3)
C3 0.071(5) 0.049(4) 0.054(4) -0.019(3) -0.004(4) 0.003(4)
C4 0.116(6) 0.023(3) 0.036(4) -0.003(3) -0.021(4) -0.013(4)
C5 0.112(6) 0.059(5) 0.043(4) -0.009(3) -0.016(4) -0.052(5)
C6 0.100(5) 0.052(4) 0.034(3) -0.004(3) -0.013(3) -0.043(4)
C7 0.030(3) 0.015(2) 0.024(3) -0.0009(19) -0.012(2) -0.003(2)
C8 0.033(3) 0.017(2) 0.029(3) -0.002(2) -0.011(2) -0.006(2)
C9 0.041(3) 0.026(3) 0.029(3) 0.002(2) -0.007(3) -0.007(2)
C10 0.061(4) 0.026(3) 0.024(3) 0.002(2) -0.016(3) -0.001(3)
C11 0.046(4) 0.040(3) 0.038(3) 0.006(3) -0.024(3) -0.003(3)
C12 0.040(3) 0.032(3) 0.032(3) 0.008(2) -0.013(3) -0.011(3)
C13 0.023(3) 0.021(3) 0.023(3) 0.005(2) -0.013(2) -0.007(2)
C14 0.030(3) 0.038(3) 0.025(3) 0.000(2) -0.010(2) -0.017(2)
C15 0.042(3) 0.038(3) 0.043(3) 0.004(3) -0.027(3) -0.018(3)
C16 0.025(3) 0.034(3) 0.041(3) 0.015(3) -0.017(2) -0.016(2)
C17 0.022(3) 0.029(3) 0.037(3) 0.006(2) -0.007(2) -0.006(2)
C18 0.022(3) 0.022(3) 0.031(3) 0.001(2) -0.011(2) -0.004(2)
C19 0.022(3) 0.022(3) 0.026(3) 0.005(2) -0.007(2) -0.009(2)
C20 0.027(3) 0.025(3) 0.037(3) 0.002(2) -0.013(2) -0.008(2)
C21 0.034(3) 0.034(3) 0.040(3) 0.010(3) -0.016(3) -0.012(3)
C22 0.029(3) 0.025(3) 0.054(4) 0.010(3) -0.010(3) -0.005(2)
C23 0.051(4) 0.029(3) 0.053(4) -0.006(3) -0.020(3) -0.014(3)
C24 0.038(3) 0.031(3) 0.034(3) -0.005(2) -0.015(2) -0.006(3)
C25 0.021(2) 0.020(2) 0.017(2) 0.0021(19) -0.0061(19) -0.011(2)
C26 0.031(3) 0.025(3) 0.029(3) -0.002(2) -0.013(2) -0.009(2)
C27 0.040(3) 0.022(3) 0.033(3) -0.005(2) -0.010(2) -0.007(2)
C28 0.035(3) 0.040(3) 0.022(3) -0.007(2) -0.004(2) -0.021(3)
C29 0.039(3) 0.032(3) 0.022(3) 0.001(2) -0.012(2) -0.015(2)
C30 0.031(3) 0.022(3) 0.023(3) 0.000(2) -0.010(2) -0.009(2)
C31 0.033(3) 0.022(3) 0.019(2) 0.000(2) -0.008(2) -0.013(2)
C32 0.040(3) 0.031(3) 0.034(3) 0.005(2) -0.022(3) -0.017(2)
C33 0.070(4) 0.040(3) 0.028(3) 0.012(3) -0.032(3) -0.022(3)
C34 0.077(5) 0.041(3) 0.019(3) 0.004(2) -0.010(3) -0.034(3)
C35 0.051(4) 0.031(3) 0.023(3) -0.006(2) 0.004(2) -0.021(3)
C36 0.035(3) 0.021(3) 0.022(3) 0.001(2) -0.004(2) -0.010(2)
C37 0.027(3) 0.023(3) 0.026(3) -0.002(2) -0.011(2) -0.006(2)
C38 0.025(3) 0.029(3) 0.027(3) -0.008(2) -0.006(2) -0.005(2)
C39 0.032(3) 0.048(3) 0.021(3) -0.004(2) -0.008(2) -0.011(3)
C40 0.036(3) 0.036(3) 0.021(3) 0.006(2) -0.008(2) -0.009(3)
C41 0.029(3) 0.024(3) 0.023(3) -0.001(2) -0.006(2) -0.010(2)
C42 0.041(3) 0.028(3) 0.022(3) 0.001(2) -0.011(2) -0.010(2)
C43 0.057(4) 0.054(4) 0.026(3) -0.007(3) -0.015(3) -0.014(3)
C44 0.041(4) 0.071(4) 0.023(3) -0.006(3) -0.008(3) -0.019(3)
C45 0.078(5) 0.033(3) 0.027(3) -0.001(3) -0.020(3) -0.002(3)
C46 0.048(4) 0.035(3) 0.023(3) -0.002(2) -0.005(2) -0.015(3)
C47 0.128(8) 0.070(6) 0.100(7) -0.010(5) -0.019(6) -0.055(6)
C48 0.089(7) 0.102(8) 0.250(13) -0.071(8) 0.020(8) -0.051(6)
C49 0.153(10) 0.084(7) 0.141(9) -0.029(6) -0.046(7) -0.026(7)
C50 0.121(8) 0.104(8) 0.123(8) 0.001(6) -0.028(7) -0.053(6)
C51 0.215(11) 0.112(7) 0.059(5) -0.003(5) -0.030(6) -0.101(8)
C52 0.207(11) 0.091(7) 0.098(7) -0.007(6) -0.035(7) -0.075(7)
C53 0.213(11) 0.091(7) 0.119(8) 0.023(6) -0.077(8) -0.061(7)

loop_
_atom_type_symbol
_atom_type_description
_atom_type_scat_dispersion_real
_atom_type_scat_dispersion_imag
_atom_type_scat_source
C C 0.0033 0.0016 'International Tables Vol C Tables 4.2.6.8 and 6.1.1.4'
H H 0.0000 0.0000 'International Tables Vol C Tables 4.2.6.8 and 6.1.1.4'
N N 0.0061 0.0033 'International Tables Vol C Tables 4.2.6.8 and 6.1.1.4'
P P 0.1023 0.0942 'International Tables Vol C Tables 4.2.6.8 and 6.1.1.4'
S S 0.1246 0.1234 'International Tables Vol C Tables 4.2.6.8 and 6.1.1.4'
Pu Pu -9.4100 4.3056 'International Tables Vol C Tables 4.2.6.8 and 6.1.1.4'

loop_
_geom_angle_atom_site_label_1
_geom_angle_atom_site_label_2
_geom_angle_atom_site_label_3
_geom_angle
N2 Pu1 N1 157.04(11)
N2 Pu1 S6 80.18(8)
N1 Pu1 S6 82.46(8)
N2 Pu1 S3 67.10(8)
N1 Pu1 S3 135.46(8)
S6 Pu1 S3 134.65(3)
N2 Pu1 S4 136.05(8)
N1 Pu1 S4 66.87(8)
S6 Pu1 S4 131.69(3)
S3 Pu1 S4 69.13(3)
N2 Pu1 S2 80.50(8)
N1 Pu1 S2 78.94(8)
S6 Pu1 S2 66.91(3)
S3 Pu1 S2 132.18(3)
S4 Pu1 S2 135.14(3)
N2 Pu1 S1 90.24(8)
N1 Pu1 S1 91.59(8)
S6 Pu1 S1 135.23(3)
S3 Pu1 S1 77.25(3)
S4 Pu1 S1 83.94(3)
S2 Pu1 S1 68.39(3)
N2 Pu1 S5 93.00(8)
N1 Pu1 S5 94.52(8)
S6 Pu1 S5 68.56(3)
S3 Pu1 S5 82.26(3)
S4 Pu1 S5 77.36(3)
S2 Pu1 S5 135.46(3)
S1 Pu1 S5 156.13(3)
C1 P1 C7 105.1(2)
C1 P1 S2 109.54(18)
C7 P1 S2 110.07(16)
C1 P1 S1 110.84(18)
C7 P1 S1 109.46(16)
S2 P1 S1 111.66(7)
C19 P2 C13 103.5(2)
C19 P2 S4 111.40(16)
C13 P2 S4 109.48(14)
C19 P2 S3 109.02(15)
C13 P2 S3 110.55(16)
S4 P2 S3 112.53(7)
C25 P3 C31 103.7(2)
C25 P3 S6 110.22(15)
C31 P3 S6 109.34(16)
C25 P3 S5 110.22(15)
C31 P3 S5 111.83(16)
S6 P3 S5 111.26(7)
P1 S1 Pu1 89.80(5)
P1 S2 Pu1 90.05(6)
P2 S3 Pu1 89.05(5)
P2 S4 Pu1 88.83(5)
P3 S5 Pu1 89.12(5)
P3 S6 Pu1 91.05(5)
C37 N1 C41 117.1(4)
C37 N1 Pu1 120.4(3)
C41 N1 Pu1 122.4(3)
C42 N2 C46 116.1(4)
C42 N2 Pu1 123.1(3)
C46 N2 Pu1 119.2(3)
C6 C1 C2 118.8(5)
C6 C1 P1 121.7(4)
C2 C1 P1 119.5(4)
C1 C2 C3 119.4(6)
C4 C3 C2 120.6(7)
C3 C4 C5 120.9(6)
C4 C5 C6 119.7(6)
C1 C6 C5 120.7(6)
C8 C7 C12 119.0(4)
C8 C7 P1 121.0(3)
C12 C7 P1 120.0(4)
C9 C8 C7 120.5(5)
C10 C9 C8 120.4(5)
C9 C10 C11 120.2(5)
C10 C11 C12 119.3(5)
C7 C12 C11 120.6(5)
C14 C13 C18 119.2(4)
C14 C13 P2 121.1(4)
C18 C13 P2 119.7(3)
C13 C14 C15 119.8(5)
C16 C15 C14 120.8(5)
C17 C16 C15 119.3(5)
C16 C17 C18 120.5(5)
C17 C18 C13 120.4(5)
C24 C19 C20 119.7(4)
C24 C19 P2 121.5(4)
C20 C19 P2 118.8(4)
C21 C20 C19 119.5(5)
C22 C21 C20 120.6(5)
C23 C22 C21 119.7(5)
C22 C23 C24 120.8(5)
C19 C24 C23 119.6(5)
C30 C25 C26 118.5(4)
C30 C25 P3 121.6(3)
C26 C25 P3 119.9(3)
C27 C26 C25 121.0(4)
C26 C27 C28 119.9(5)
C29 C28 C27 120.0(5)
C28 C29 C30 120.0(4)
C29 C30 C25 120.5(4)
C36 C31 C32 119.6(4)
C36 C31 P3 118.2(3)
C32 C31 P3 122.1(4)
C31 C32 C33 119.7(5)
C34 C33 C32 120.0(5)
C33 C34 C35 121.3(5)
C34 C35 C36 118.8(5)
C31 C36 C35 120.5(5)
N1 C37 C38 123.2(4)
C37 C38 C39 119.2(5)
C38 C39 C40 118.4(4)
C41 C40 C39 119.6(4)
N1 C41 C40 122.5(4)
N2 C42 C43 122.8(5)
C44 C43 C42 119.6(5)
C43 C44 C45 118.7(5)
C44 C45 C46 119.9(5)
N2 C46 C45 122.9(5)
C48 C47 C52 120.0
C48 C47 C53 118.3(6)
C52 C47 C53 121.7(6)
C47 C48 C49 120.0
C48 C49 C50 120.0
C51 C50 C49 120.0
C50 C51 C52 120.0
C51 C52 C47 120.0

loop_
_geom_bond_atom_site_label_1
_geom_bond_atom_site_label_2
_geom_bond_distance
Pu1 N2 2.608(3)
Pu1 N1 2.624(3)
Pu1 S6 2.9000(12)
Pu1 S3 2.9232(12)
Pu1 S4 2.9317(12)
Pu1 S2 2.9343(12)
Pu1 S1 2.9370(13)
Pu1 S5 2.9567(13)
P1 C1 1.822(5)
P1 C7 1.823(4)
P1 S2 1.9895(17)
P1 S1 1.9985(18)
P2 C19 1.809(4)
P2 C13 1.816(4)
P2 S4 1.9965(16)
P2 S3 1.9978(17)
P3 C25 1.808(4)
P3 C31 1.818(4)
P3 S6 1.9908(16)
P3 S5 2.0060(17)
N1 C37 1.345(5)
N1 C41 1.353(5)
N2 C42 1.341(5)
N2 C46 1.343(5)
C1 C6 1.362(7)
C1 C2 1.380(7)
C2 C3 1.398(7)
C3 C4 1.341(9)
C4 C5 1.339(8)
C5 C6 1.400(8)
C7 C8 1.385(6)
C7 C12 1.382(6)
C8 C9 1.378(6)
C9 C10 1.366(7)
C10 C11 1.386(7)
C11 C12 1.390(6)
C13 C14 1.374(6)
C13 C18 1.387(6)
C14 C15 1.390(6)
C15 C16 1.377(6)
C16 C17 1.367(6)
C17 C18 1.383(6)
C19 C24 1.384(6)
C19 C20 1.402(6)
C20 C21 1.387(6)
C21 C22 1.381(7)
C22 C23 1.372(7)
C23 C24 1.395(6)
C25 C30 1.382(5)
C25 C26 1.386(6)
C26 C27 1.366(6)
C27 C28 1.378(6)
C28 C29 1.372(6)
C29 C30 1.381(6)
C31 C36 1.379(6)
C31 C32 1.385(6)
C32 C33 1.391(6)
C33 C34 1.362(7)
C34 C35 1.374(7)
C35 C36 1.393(6)
C37 C38 1.372(6)
C38 C39 1.377(6)
C39 C40 1.379(6)
C40 C41 1.373(6)
C42 C43 1.377(6)
C43 C44 1.347(7)
C44 C45 1.354(7)
C45 C46 1.365(6)
C47 C48 1.3900
C47 C52 1.3900
C47 C53 1.513(8)
C48 C49 1.3900
C49 C50 1.3900
C50 C51 1.3900
C51 C52 1.3900
